data_4071396
loop_
_publ_author_name
'Randoll, S\"oren'
'Jones, Peter G.'
'Tamm, Matthias'

_publ_section_title
;
 Chromium Complexes with Me2Si-Bridged Cyclopentadienyl-imidazolin-2-imine
 Ligands: Synthesis, Structure, and Use in Ethylene Polymerization
 Catalysis
;
_journal_issue 13
_journal_name_full Organometallics
_journal_page_first 3232
_journal_paper_doi 10.1021/om800145z
_journal_volume 27
_journal_year 2008
_chemical_formula_sum 'C44 H76 Cl4 Cr2 N6 Si2'
_chemical_formula_weight 991.08
_chemical_name_systematic
; 
 ? 
;
_space_group_IT_number 14
_symmetry_cell_setting monoclinic
_symmetry_space_group_name_Hall '-P 2yn'
_symmetry_space_group_name_H-M 'P 1 21/n 1'
_atom_sites_solution_hydrogens geom
_atom_sites_solution_primary direct
_atom_sites_solution_secondary difmap
_audit_creation_method SHELXL-97
_cell_angle_alpha 90.00
_cell_angle_beta 109.259(4)
_cell_angle_gamma 90.00
_cell_formula_units_Z 2
_cell_length_a 12.3769(15)
_cell_length_b 12.9565(14)
_cell_length_c 16.8703(18)
_cell_measurement_reflns_used 4498
_cell_measurement_temperature 133(2)
_cell_measurement_theta_max 25.41
_cell_measurement_theta_min 2.35
_cell_volume 2553.9(5)
_computing_cell_refinement 'Bruker SAINT'
_computing_data_collection 'Bruker SMART'
_computing_data_reduction 'Bruker SAINT'
_computing_molecular_graphics 'Siemens XP'
_computing_publication_material SHELXL-97
_computing_structure_refinement 'SHELXL-97 (Sheldrick, 1997)'
_computing_structure_solution 'SHELXS-97 (Sheldrick, 1990)'
_diffrn_ambient_temperature 133(2)
_diffrn_detector_area_resol_mean 8.192
_diffrn_measured_fraction_theta_full 0.934
_diffrn_measured_fraction_theta_max 0.927
_diffrn_measurement_device_type 'Bruker SMART 1000 CCD'
_diffrn_measurement_method '\w- & \f-scan'
_diffrn_radiation_monochromator graphite
_diffrn_radiation_source 'fine-focus sealed tube'
_diffrn_radiation_type MoK\a
_diffrn_radiation_wavelength 0.71073
_diffrn_reflns_av_R_equivalents 0.0000
_diffrn_reflns_av_sigmaI/netI 0.1786
_diffrn_reflns_limit_h_max 14
_diffrn_reflns_limit_h_min -14
_diffrn_reflns_limit_k_max 15
_diffrn_reflns_limit_k_min 0
_diffrn_reflns_limit_l_max 20
_diffrn_reflns_limit_l_min 0
_diffrn_reflns_number 5212
_diffrn_reflns_theta_full 25.00
_diffrn_reflns_theta_max 25.59
_diffrn_reflns_theta_min 1.79
_exptl_absorpt_coefficient_mu 0.718
_exptl_absorpt_correction_T_max 0.9382
_exptl_absorpt_correction_T_min 0.6708
_exptl_absorpt_correction_type multi-scan
_exptl_absorpt_process_details TWINABS
_exptl_crystal_colour green
_exptl_crystal_density_diffrn 1.289
_exptl_crystal_density_method 'not measured'
_exptl_crystal_description irregular
_exptl_crystal_F_000 1052
_exptl_crystal_size_max 0.33
_exptl_crystal_size_mid 0.17
_exptl_crystal_size_min 0.09
_refine_diff_density_max 0.465
_refine_diff_density_min -0.663
_refine_diff_density_rms 0.120
_refine_ls_extinction_method none
_refine_ls_goodness_of_fit_ref 0.993
_refine_ls_hydrogen_treatment 'Cp* methyls rigid, others riding'
_refine_ls_matrix_type full
_refine_ls_number_parameters 267
_refine_ls_number_reflns 5292
_refine_ls_number_restraints 0
_refine_ls_restrained_S_all 0.993
_refine_ls_R_factor_all 0.1307
_refine_ls_R_factor_gt 0.0708
_refine_ls_shift/su_max 0.000
_refine_ls_shift/su_mean 0.000
_refine_ls_structure_factor_coef Fsqd
_refine_ls_weighting_details 'calc w=1/[\s^2^(Fo^2^)+(0.0721P)^2^+0.0000P] where P=(Fo^2^+2Fc^2^)/3'
_refine_ls_weighting_scheme calc
_refine_ls_wR_factor_gt 0.1471
_refine_ls_wR_factor_ref 0.1622
_reflns_number_gt 3092
_reflns_number_total 5292
_reflns_threshold_expression >2sigma(I)
_cod_data_source_file om800145z-file001.cif
_cod_data_source_block sran15_5
_cod_depositor_comments
;
The following automatic conversions were performed:

'_symmetry_cell_setting' value 'Monoclinic' changed to 'monoclinic'
according to /home/saulius/struct/CIF-dictionaries/cif_core.dic
dictionary named 'cif_core.dic' version 2.4.1 from 2010-06-29.

Automatic conversion script
Id: cif_fix_values 1715 2011-07-08 13:25:40Z adriana 
;
_cod_original_sg_symbol_H-M 'P 21/n'
_cod_database_code 4071396

loop_
_symmetry_equiv_pos_as_xyz
'x, y, z'
'-x+1/2, y+1/2, -z+1/2'
'-x, -y, -z'
'x-1/2, -y-1/2, z-1/2'

loop_
_atom_site_label
_atom_site_type_symbol
_atom_site_fract_x
_atom_site_fract_y
_atom_site_fract_z
_atom_site_U_iso_or_equiv
_atom_site_adp_type
_atom_site_occupancy
_atom_site_symmetry_multiplicity
_atom_site_calc_flag
_atom_site_refinement_flags
Cr Cr 0.56285(9) 0.50820(9) 0.10781(7) 0.0172(3) Uani 1 1 d .
Si Si 0.45853(15) 0.49797(17) 0.29351(12) 0.0192(5) Uani 1 1 d .
Cl1 Cl 0.62841(16) 0.34275(14) 0.13420(12) 0.0283(5) Uani 1 1 d .
Cl2 Cl 0.62289(13) 0.53369(13) -0.01202(11) 0.0183(4) Uani 1 1 d .
N1 N 0.4063(5) 0.5969(4) 0.3315(4) 0.0193(14) Uani 1 1 d .
N2 N 0.4306(5) 0.7469(4) 0.4186(4) 0.0173(14) Uani 1 1 d .
N3 N 0.2678(4) 0.6609(4) 0.3897(4) 0.0186(15) Uani 1 1 d .
C1 C 0.3734(6) 0.6614(5) 0.3751(5) 0.0208(18) Uani 1 1 d .
C2 C 0.3618(6) 0.7969(6) 0.4573(5) 0.0240(19) Uani 1 1 d .
H2 H 0.3811 0.8578 0.4903 0.029 Uiso 1 1 calc R
C3 C 0.2641(6) 0.7442(5) 0.4398(5) 0.0210(18) Uani 1 1 d .
H3 H 0.2021 0.7612 0.4588 0.025 Uiso 1 1 calc R
C4 C 0.5426(6) 0.7848(5) 0.4173(5) 0.0213(19) Uani 1 1 d .
C5 C 0.5339(6) 0.8106(5) 0.3270(4) 0.027(2) Uani 1 1 d .
H5A H 0.4756 0.8640 0.3050 0.041 Uiso 1 1 calc R
H5B H 0.5125 0.7485 0.2922 0.041 Uiso 1 1 calc R
H5C H 0.6080 0.8359 0.3259 0.041 Uiso 1 1 calc R
C6 C 0.6337(6) 0.7030(6) 0.4537(5) 0.032(2) Uani 1 1 d .
H6A H 0.6133 0.6398 0.4202 0.047 Uiso 1 1 calc R
H6B H 0.6387 0.6882 0.5118 0.047 Uiso 1 1 calc R
H6C H 0.7078 0.7282 0.4526 0.047 Uiso 1 1 calc R
C7 C 0.5749(6) 0.8834(6) 0.4695(5) 0.035(2) Uani 1 1 d .
H7A H 0.5169 0.9365 0.4457 0.052 Uiso 1 1 calc R
H7B H 0.6496 0.9079 0.4690 0.052 Uiso 1 1 calc R
H7C H 0.5789 0.8690 0.5275 0.052 Uiso 1 1 calc R
C8 C 0.1737(6) 0.5863(5) 0.3509(5) 0.0227(19) Uani 1 1 d .
C9 C 0.1371(6) 0.5936(6) 0.2563(4) 0.029(2) Uani 1 1 d .
H9A H 0.1115 0.6641 0.2386 0.043 Uiso 1 1 calc R
H9B H 0.0742 0.5453 0.2313 0.043 Uiso 1 1 calc R
H9C H 0.2019 0.5763 0.2376 0.043 Uiso 1 1 calc R
C10 C 0.2139(6) 0.4771(5) 0.3826(5) 0.030(2) Uani 1 1 d .
H10A H 0.2352 0.4752 0.4439 0.044 Uiso 1 1 calc R
H10B H 0.2803 0.4585 0.3662 0.044 Uiso 1 1 calc R
H10C H 0.1518 0.4278 0.3579 0.044 Uiso 1 1 calc R
C11 C 0.0724(6) 0.6131(6) 0.3802(5) 0.033(2) Uani 1 1 d .
H11A H 0.0443 0.6823 0.3604 0.049 Uiso 1 1 calc R
H11B H 0.0971 0.6114 0.4417 0.049 Uiso 1 1 calc R
H11C H 0.0110 0.5627 0.3573 0.049 Uiso 1 1 calc R
C12 C 0.5498(7) 0.4143(6) 0.3792(5) 0.037(2) Uani 1 1 d .
H12A H 0.6096 0.4561 0.4186 0.055 Uiso 1 1 calc R
H12B H 0.5852 0.3604 0.3551 0.055 Uiso 1 1 calc R
H12C H 0.5025 0.3821 0.4089 0.055 Uiso 1 1 calc R
C13 C 0.3504(6) 0.4085(5) 0.2229(5) 0.029(2) Uani 1 1 d .
H13A H 0.3059 0.3759 0.2545 0.044 Uiso 1 1 calc R
H13B H 0.3898 0.3552 0.2015 0.044 Uiso 1 1 calc R
H13C H 0.2990 0.4476 0.1758 0.044 Uiso 1 1 calc R
C14 C 0.5395(5) 0.5578(5) 0.2270(4) 0.0163(18) Uani 1 1 d .
C15 C 0.4916(5) 0.6351(5) 0.1647(5) 0.0173(18) Uani 1 1 d .
C16 C 0.5776(6) 0.6794(5) 0.1378(5) 0.0216(19) Uani 1 1 d .
C17 C 0.6821(6) 0.6288(6) 0.1834(5) 0.0213(19) Uani 1 1 d .
C18 C 0.6597(6) 0.5575(5) 0.2381(4) 0.0179(18) Uani 1 1 d .
C19 C 0.3687(6) 0.6675(5) 0.1337(5) 0.028(2) Uani 1 1 d .
H19A H 0.3570 0.7237 0.1689 0.033 Uiso 1 1 calc R
H19B H 0.3202 0.6087 0.1364 0.033 Uiso 1 1 calc R
H19C H 0.3484 0.6913 0.0755 0.033 Uiso 1 1 calc R
C20 C 0.5600(6) 0.7647(5) 0.0745(5) 0.033(2) Uani 1 1 d .
H20A H 0.5023 0.7435 0.0216 0.039 Uiso 1 1 calc R
H20B H 0.6323 0.7791 0.0648 0.039 Uiso 1 1 calc R
H20C H 0.5339 0.8269 0.0957 0.039 Uiso 1 1 calc R
C21 C 0.7960(6) 0.6521(6) 0.1735(5) 0.030(2) Uani 1 1 d .
H21A H 0.8391 0.6994 0.2180 0.037 Uiso 1 1 calc R
H21B H 0.7840 0.6842 0.1186 0.037 Uiso 1 1 calc R
H21C H 0.8393 0.5878 0.1774 0.037 Uiso 1 1 calc R
C22 C 0.7512(6) 0.4933(6) 0.3002(4) 0.031(2) Uani 1 1 d .
H22A H 0.8117 0.4771 0.2766 0.037 Uiso 1 1 calc R
H22B H 0.7173 0.4290 0.3117 0.037 Uiso 1 1 calc R
H22C H 0.7838 0.5320 0.3525 0.037 Uiso 1 1 calc R

loop_
_atom_site_aniso_label
_atom_site_aniso_U_11
_atom_site_aniso_U_22
_atom_site_aniso_U_33
_atom_site_aniso_U_23
_atom_site_aniso_U_13
_atom_site_aniso_U_12
Cr 0.0212(6) 0.0180(7) 0.0132(7) -0.0012(6) 0.0068(5) -0.0012(5)
Si 0.0237(12) 0.0181(11) 0.0187(12) -0.0010(10) 0.0109(10) 0.0000(10)
Cl1 0.0374(11) 0.0201(11) 0.0263(12) 0.0018(9) 0.0089(10) 0.0018(9)
Cl2 0.0193(9) 0.0239(11) 0.0135(10) -0.0035(8) 0.0079(8) -0.0066(7)
N1 0.019(3) 0.012(3) 0.028(4) -0.005(3) 0.010(3) 0.001(3)
N2 0.024(3) 0.013(3) 0.013(4) -0.009(3) 0.003(3) -0.001(3)
N3 0.016(3) 0.020(4) 0.021(4) -0.001(3) 0.008(3) 0.005(3)
C1 0.025(4) 0.016(4) 0.020(5) 0.004(4) 0.005(4) 0.012(3)
C2 0.032(5) 0.022(5) 0.018(5) -0.008(4) 0.008(4) 0.004(4)
C3 0.029(4) 0.015(4) 0.019(5) 0.000(3) 0.008(4) 0.006(3)
C4 0.023(4) 0.015(4) 0.021(5) 0.000(4) 0.001(4) -0.005(3)
C5 0.029(4) 0.026(5) 0.024(5) -0.007(4) 0.006(4) -0.009(4)
C6 0.023(4) 0.030(5) 0.037(6) -0.005(4) 0.005(4) -0.004(4)
C7 0.038(5) 0.023(5) 0.040(6) -0.010(4) 0.009(4) -0.013(4)
C8 0.022(4) 0.024(5) 0.027(5) -0.005(4) 0.014(4) -0.004(3)
C9 0.024(4) 0.032(5) 0.027(5) -0.004(4) 0.002(4) -0.003(4)
C10 0.029(4) 0.029(5) 0.031(5) -0.007(4) 0.009(4) -0.004(3)
C11 0.031(5) 0.032(5) 0.041(6) -0.013(4) 0.018(4) -0.008(4)
C12 0.054(6) 0.039(5) 0.030(5) 0.013(4) 0.030(5) 0.011(4)
C13 0.042(5) 0.018(5) 0.040(6) -0.020(4) 0.030(4) -0.013(4)
C14 0.021(4) 0.017(4) 0.012(5) -0.003(3) 0.007(3) 0.000(3)
C15 0.019(4) 0.013(4) 0.018(5) -0.001(3) 0.004(4) 0.004(3)
C16 0.037(5) 0.007(4) 0.022(5) -0.005(3) 0.012(4) -0.005(3)
C17 0.028(5) 0.019(4) 0.020(5) -0.009(4) 0.011(4) -0.008(3)
C18 0.024(4) 0.025(4) 0.006(4) -0.001(3) 0.006(3) 0.003(3)
C19 0.040(5) 0.016(4) 0.023(5) 0.001(4) 0.004(4) 0.011(4)
C20 0.044(5) 0.023(5) 0.037(6) 0.000(4) 0.020(4) 0.003(4)
C21 0.033(5) 0.039(5) 0.020(5) -0.001(4) 0.009(4) -0.016(4)
C22 0.023(4) 0.041(5) 0.027(5) -0.002(4) 0.006(4) 0.005(4)

loop_
_atom_type_symbol
_atom_type_description
_atom_type_scat_dispersion_real
_atom_type_scat_dispersion_imag
_atom_type_scat_source
C C 0.0033 0.0016 'International Tables Vol C Tables 4.2.6.8 and 6.1.1.4'
H H 0.0000 0.0000 'International Tables Vol C Tables 4.2.6.8 and 6.1.1.4'
Cl Cl 0.1484 0.1585 'International Tables Vol C Tables 4.2.6.8 and 6.1.1.4'
Cr Cr 0.3209 0.6236 'International Tables Vol C Tables 4.2.6.8 and 6.1.1.4'
Si Si 0.0817 0.0704 'International Tables Vol C Tables 4.2.6.8 and 6.1.1.4'
N N 0.0061 0.0033 'International Tables Vol C Tables 4.2.6.8 and 6.1.1.4'

loop_
_geom_angle_atom_site_label_1
_geom_angle_atom_site_label_2
_geom_angle_atom_site_label_3
_geom_angle
_geom_angle_site_symmetry_3
C14 Cr C18 37.8(2) .
C14 Cr C15 37.6(2) .
C18 Cr C15 61.5(2) .
C14 Cr C17 62.6(3) .
C18 Cr C17 36.5(2) .
C15 Cr C17 61.3(2) .
C14 Cr C16 62.6(3) .
C18 Cr C16 61.4(3) .
C15 Cr C16 36.5(2) .
C17 Cr C16 36.9(2) .
C14 Cr Cl1 103.84(19) .
C18 Cr Cl1 92.06(19) .
C15 Cr Cl1 140.8(2) .
C17 Cr Cl1 114.8(2) .
C16 Cr Cl1 151.28(19) .
C14 Cr Cl2 153.40(18) .
C18 Cr Cl2 125.35(19) .
C15 Cr Cl2 122.6(2) .
C17 Cr Cl2 93.1(2) .
C16 Cr Cl2 91.7(2) .
Cl1 Cr Cl2 96.01(8) .
C14 Cr Cl2 107.11(18) 3_665
C18 Cr Cl2 144.79(19) 3_665
C15 Cr Cl2 91.71(18) 3_665
C17 Cr Cl2 148.1(2) 3_665
C16 Cr Cl2 111.14(19) 3_665
Cl1 Cr Cl2 96.84(7) 3_665
Cl2 Cr Cl2 87.57(7) 3_665
N1 Si C12 111.4(3) .
N1 Si C13 115.9(3) .
C12 Si C13 104.9(4) .
N1 Si C14 105.2(3) .
C12 Si C14 113.2(3) .
C13 Si C14 106.4(3) .
Cr Cl2 Cr 92.43(7) 3_665
C1 N1 Si 167.6(6) .
C1 N2 C2 109.6(6) .
C1 N2 C4 125.1(6) .
C2 N2 C4 125.0(6) .
C3 N3 C1 108.9(6) .
C3 N3 C8 126.6(6) .
C1 N3 C8 124.3(6) .
N1 C1 N2 128.9(7) .
N1 C1 N3 126.4(7) .
N2 C1 N3 104.6(6) .
C3 C2 N2 108.0(6) .
C2 C3 N3 108.9(7) .
N2 C4 C6 109.7(6) .
N2 C4 C7 109.7(6) .
C6 C4 C7 109.4(6) .
N2 C4 C5 109.2(6) .
C6 C4 C5 110.7(6) .
C7 C4 C5 108.1(6) .
N3 C8 C9 110.0(6) .
N3 C8 C11 108.4(6) .
C9 C8 C11 109.6(6) .
N3 C8 C10 109.2(6) .
C9 C8 C10 112.0(6) .
C11 C8 C10 107.5(6) .
C15 C14 C18 104.9(6) .
C15 C14 Si 123.3(5) .
C18 C14 Si 130.4(6) .
C15 C14 Cr 71.5(4) .
C18 C14 Cr 71.2(4) .
Si C14 Cr 132.0(3) .
C16 C15 C14 110.4(6) .
C16 C15 C19 124.2(6) .
C14 C15 C19 125.4(6) .
C16 C15 Cr 73.4(4) .
C14 C15 Cr 70.9(4) .
C19 C15 Cr 123.9(5) .
C15 C16 C17 106.6(6) .
C15 C16 C20 125.5(7) .
C17 C16 C20 127.9(7) .
C15 C16 Cr 70.1(4) .
C17 C16 Cr 70.3(4) .
C20 C16 Cr 125.3(5) .
C18 C17 C16 108.5(6) .
C18 C17 C21 127.1(7) .
C16 C17 C21 124.3(7) .
C18 C17 Cr 71.2(4) .
C16 C17 Cr 72.8(4) .
C21 C17 Cr 122.9(5) .
C17 C18 C14 109.6(6) .
C17 C18 C22 123.8(6) .
C14 C18 C22 126.7(7) .
C17 C18 Cr 72.3(4) .
C14 C18 Cr 71.0(4) .
C22 C18 Cr 124.3(5) .

loop_
_geom_bond_atom_site_label_1
_geom_bond_atom_site_label_2
_geom_bond_distance
_geom_bond_site_symmetry_2
Cr C14 2.219(7) .
Cr C18 2.222(7) .
Cr C15 2.227(7) .
Cr C17 2.237(7) .
Cr C16 2.269(7) .
Cr Cl1 2.283(2) .
Cr Cl2 2.396(2) .
Cr Cl2 2.3959(19) 3_665
Si N1 1.656(6) .
Si C12 1.861(7) .
Si C13 1.871(7) .
Si C14 1.899(7) .
Cl2 Cr 2.3959(19) 3_665
N1 C1 1.266(8) .
N2 C1 1.387(8) .
N2 C2 1.392(8) .
N2 C4 1.477(8) .
N3 C3 1.382(8) .
N3 C1 1.407(9) .
N3 C8 1.489(8) .
C2 C3 1.335(9) .
C4 C6 1.522(9) .
C4 C7 1.528(9) .
C4 C5 1.529(9) .
C8 C9 1.512(9) .
C8 C11 1.532(9) .
C8 C10 1.537(9) .
C14 C15 1.431(9) .
C14 C18 1.437(9) .
C15 C16 1.409(9) .
C15 C19 1.496(9) .
C16 C17 1.427(9) .
C16 C20 1.502(9) .
C17 C18 1.396(9) .
C17 C21 1.504(9) .
C18 C22 1.513(9) .

loop_
_geom_torsion_atom_site_label_1
_geom_torsion_atom_site_label_2
_geom_torsion_atom_site_label_3
_geom_torsion_atom_site_label_4
_geom_torsion
_geom_torsion_site_symmetry_1
_geom_torsion_site_symmetry_4
C14 Cr Cl2 Cr -125.0(4) . 3_665
C18 Cr Cl2 Cr -166.5(2) . 3_665
C15 Cr Cl2 Cr -90.5(2) . 3_665
C17 Cr Cl2 Cr -148.0(2) . 3_665
C16 Cr Cl2 Cr -111.09(19) . 3_665
Cl1 Cr Cl2 Cr 96.62(8) . 3_665
Cl2 Cr Cl2 Cr 0.0 3_665 3_665
C12 Si N1 C1 -14(3) . .
C13 Si N1 C1 106(3) . .
C14 Si N1 C1 -137(3) . .
Si N1 C1 N2 94(3) . .
Si N1 C1 N3 -86(3) . .
C2 N2 C1 N1 179.3(8) . .
C4 N2 C1 N1 4.7(12) . .
C2 N2 C1 N3 -0.6(8) . .
C4 N2 C1 N3 -175.2(6) . .
C3 N3 C1 N1 -179.6(7) . .
C8 N3 C1 N1 -4.0(12) . .
C3 N3 C1 N2 0.3(8) . .
C8 N3 C1 N2 175.9(6) . .
C1 N2 C2 C3 0.7(8) . .
C4 N2 C2 C3 175.3(6) . .
N2 C2 C3 N3 -0.5(9) . .
C1 N3 C3 C2 0.1(8) . .
C8 N3 C3 C2 -175.4(6) . .
C1 N2 C4 C6 -62.5(9) . .
C2 N2 C4 C6 123.7(7) . .
C1 N2 C4 C7 177.4(6) . .
C2 N2 C4 C7 3.6(9) . .
C1 N2 C4 C5 59.0(8) . .
C2 N2 C4 C5 -114.8(7) . .
C3 N3 C8 C9 116.3(8) . .
C1 N3 C8 C9 -58.5(9) . .
C3 N3 C8 C11 -3.5(10) . .
C1 N3 C8 C11 -178.3(7) . .
C3 N3 C8 C10 -120.3(7) . .
C1 N3 C8 C10 64.8(9) . .
N1 Si C14 C15 -49.8(6) . .
C12 Si C14 C15 -171.7(6) . .
C13 Si C14 C15 73.7(6) . .
N1 Si C14 C18 114.2(7) . .
C12 Si C14 C18 -7.6(8) . .
C13 Si C14 C18 -122.3(7) . .
N1 Si C14 Cr -144.4(4) . .
C12 Si C14 Cr 93.8(5) . .
C13 Si C14 Cr -20.9(5) . .
C18 Cr C14 C15 113.6(6) . .
C17 Cr C14 C15 77.6(4) . .
C16 Cr C14 C15 35.8(4) . .
Cl1 Cr C14 C15 -171.3(3) . .
Cl2 Cr C14 C15 51.5(6) . .
Cl2 Cr C14 C15 -69.6(4) 3_665 .
C15 Cr C14 C18 -113.6(6) . .
C17 Cr C14 C18 -36.0(4) . .
C16 Cr C14 C18 -77.8(4) . .
Cl1 Cr C14 C18 75.1(4) . .
Cl2 Cr C14 C18 -62.1(6) . .
Cl2 Cr C14 C18 176.9(4) 3_665 .
C18 Cr C14 Si -127.9(7) . .
C15 Cr C14 Si 118.5(6) . .
C17 Cr C14 Si -163.9(6) . .
C16 Cr C14 Si 154.3(5) . .
Cl1 Cr C14 Si -52.9(5) . .
Cl2 Cr C14 Si 169.97(18) . .
Cl2 Cr C14 Si 48.9(5) 3_665 .
C18 C14 C15 C16 0.7(8) . .
Si C14 C15 C16 168.2(5) . .
Cr C14 C15 C16 -63.2(5) . .
C18 C14 C15 C19 -177.5(7) . .
Si C14 C15 C19 -10.0(10) . .
Cr C14 C15 C19 118.6(7) . .
C18 C14 C15 Cr 63.9(5) . .
Si C14 C15 Cr -128.6(5) . .
C14 Cr C15 C16 119.2(6) . .
C18 Cr C15 C16 79.5(4) . .
C17 Cr C15 C16 37.7(4) . .
Cl1 Cr C15 C16 132.5(4) . .
Cl2 Cr C15 C16 -36.3(5) . .
Cl2 Cr C15 C16 -124.5(4) 3_665 .
C18 Cr C15 C14 -39.7(4) . .
C17 Cr C15 C14 -81.5(4) . .
C16 Cr C15 C14 -119.2(6) . .
Cl1 Cr C15 C14 13.4(5) . .
Cl2 Cr C15 C14 -155.4(3) . .
Cl2 Cr C15 C14 116.4(4) 3_665 .
C14 Cr C15 C19 -120.5(8) . .
C18 Cr C15 C19 -160.1(7) . .
C17 Cr C15 C19 158.1(7) . .
C16 Cr C15 C19 120.4(8) . .
Cl1 Cr C15 C19 -107.1(6) . .
Cl2 Cr C15 C19 84.1(6) . .
Cl2 Cr C15 C19 -4.1(6) 3_665 .
C14 C15 C16 C17 0.5(8) . .
C19 C15 C16 C17 178.7(7) . .
Cr C15 C16 C17 -61.2(5) . .
C14 C15 C16 C20 -178.5(7) . .
C19 C15 C16 C20 -0.2(12) . .
Cr C15 C16 C20 119.8(7) . .
C14 C15 C16 Cr 61.7(5) . .
C19 C15 C16 Cr -120.1(7) . .
C14 Cr C16 C15 -36.8(4) . .
C18 Cr C16 C15 -79.8(4) . .
C17 Cr C16 C15 -116.9(6) . .
Cl1 Cr C16 C15 -104.2(5) . .
Cl2 Cr C16 C15 150.1(4) . .
Cl2 Cr C16 C15 62.1(4) 3_665 .
C14 Cr C16 C17 80.0(5) . .
C18 Cr C16 C17 37.1(4) . .
C15 Cr C16 C17 116.9(6) . .
Cl1 Cr C16 C17 12.7(7) . .
Cl2 Cr C16 C17 -93.0(4) . .
Cl2 Cr C16 C17 179.0(4) 3_665 .
C14 Cr C16 C20 -156.9(7) . .
C18 Cr C16 C20 160.1(7) . .
C15 Cr C16 C20 -120.0(8) . .
C17 Cr C16 C20 123.1(8) . .
Cl1 Cr C16 C20 135.8(5) . .
Cl2 Cr C16 C20 30.1(6) . .
Cl2 Cr C16 C20 -58.0(6) 3_665 .
C15 C16 C17 C18 -1.5(8) . .
C20 C16 C17 C18 177.4(7) . .
Cr C16 C17 C18 -62.6(5) . .
C15 C16 C17 C21 179.6(7) . .
C20 C16 C17 C21 -1.5(12) . .
Cr C16 C17 C21 118.5(7) . .
C15 C16 C17 Cr 61.1(5) . .
C20 C16 C17 Cr -120.0(8) . .
C14 Cr C17 C18 37.2(4) . .
C15 Cr C17 C18 80.0(5) . .
C16 Cr C17 C18 117.2(6) . .
Cl1 Cr C17 C18 -56.1(4) . .
Cl2 Cr C17 C18 -154.2(4) . .
Cl2 Cr C17 C18 115.4(4) 3_665 .
C14 Cr C17 C16 -80.0(4) . .
C18 Cr C17 C16 -117.2(6) . .
C15 Cr C17 C16 -37.3(4) . .
Cl1 Cr C17 C16 -173.3(4) . .
Cl2 Cr C17 C16 88.6(4) . .
Cl2 Cr C17 C16 -1.9(7) 3_665 .
C14 Cr C17 C21 159.8(7) . .
C18 Cr C17 C21 122.6(8) . .
C15 Cr C17 C21 -157.4(7) . .
C16 Cr C17 C21 -120.2(8) . .
Cl1 Cr C17 C21 66.5(7) . .
Cl2 Cr C17 C21 -31.6(6) . .
Cl2 Cr C17 C21 -122.0(5) 3_665 .
C16 C17 C18 C14 2.0(9) . .
C21 C17 C18 C14 -179.1(7) . .
Cr C17 C18 C14 -61.6(5) . .
C16 C17 C18 C22 -176.6(6) . .
C21 C17 C18 C22 2.3(12) . .
Cr C17 C18 C22 119.8(7) . .
C16 C17 C18 Cr 63.6(5) . .
C21 C17 C18 Cr -117.5(8) . .
C15 C14 C18 C17 -1.7(8) . .
Si C14 C18 C17 -167.9(5) . .
Cr C14 C18 C17 62.4(5) . .
C15 C14 C18 C22 176.9(7) . .
Si C14 C18 C22 10.6(12) . .
Cr C14 C18 C22 -119.1(7) . .
C15 C14 C18 Cr -64.1(5) . .
Si C14 C18 Cr 129.7(6) . .
C14 Cr C18 C17 -118.8(6) . .
C15 Cr C18 C17 -79.3(5) . .
C16 Cr C18 C17 -37.5(4) . .
Cl1 Cr C18 C17 131.1(4) . .
Cl2 Cr C18 C17 32.2(5) . .
Cl2 Cr C18 C17 -124.0(4) 3_665 .
C15 Cr C18 C14 39.5(4) . .
C17 Cr C18 C14 118.8(6) . .
C16 Cr C18 C14 81.3(4) . .
Cl1 Cr C18 C14 -110.2(4) . .
Cl2 Cr C18 C14 151.0(3) . .
Cl2 Cr C18 C14 -5.2(6) 3_665 .
C14 Cr C18 C22 122.0(8) . .
C15 Cr C18 C22 161.5(7) . .
C17 Cr C18 C22 -119.2(8) . .
C16 Cr C18 C22 -156.7(7) . .
Cl1 Cr C18 C22 11.8(6) . .
Cl2 Cr C18 C22 -87.0(6) . .
Cl2 Cr C18 C22 116.8(5) 3_665 .
